data_7045932
loop_
_publ_author_name
'Draho\<s, Bohuslav'
'Tr\'avn\'i\<cek, Zden\<ek'

_publ_section_title
;
 Spin crossover Fe(ii) complexes of a cross-bridged cyclam derivative.
;
_journal_issue 17
_journal_name_full 'Dalton transactions (Cambridge, England : 2003)'
_journal_page_first 6134
_journal_page_last 6145
_journal_paper_doi 10.1039/c8dt00414e
_journal_volume 47
_journal_year 2018
_chemical_formula_sum 'C24 H36 B2 F8 Fe N6'
_chemical_formula_weight 638.06
_space_group_crystal_system monoclinic
_space_group_IT_number 14
_space_group_name_Hall '-P 2yn'
_space_group_name_H-M_alt 'P 1 21/n 1'
_symmetry_space_group_name_Hall '-P 2yn'
_symmetry_space_group_name_H-M 'P 1 21/n 1'
_atom_sites_solution_hydrogens geom
_audit_creation_method SHELXL-2014/7
_audit_update_record
;
2018-03-08 deposited with the CCDC.
2018-03-27 downloaded from the CCDC.
;
_cell_angle_alpha 90
_cell_angle_beta 102.212(3)
_cell_angle_gamma 90
_cell_formula_units_Z 4
_cell_length_a 11.0789(10)
_cell_length_b 12.0262(11)
_cell_length_c 21.201(2)
_cell_measurement_reflns_used 5259
_cell_measurement_temperature 293(2)
_cell_measurement_theta_max 22.80
_cell_measurement_theta_min 2.30
_cell_volume 2760.8(4)
_computing_cell_refinement 'Bruker SAINT'
_computing_data_collection 'Bruker APEX3'
_computing_data_reduction 'Bruker SAINT'
_computing_molecular_graphics 'Bruker SHELXTL'
_computing_publication_material 'Bruker SHELXTL'
_computing_structure_refinement 'SHELXL-2014 (Sheldrick 2014)'
_computing_structure_solution 'SHELXS-97 (Sheldrick 2008)'
_diffrn_ambient_temperature 293(2)
_diffrn_measured_fraction_theta_full 0.948
_diffrn_measured_fraction_theta_max 0.948
_diffrn_measurement_device_type 'Bruker APEX-II CCD'
_diffrn_measurement_method '\f and \w scans'
_diffrn_radiation_type MoK\a
_diffrn_radiation_wavelength 0.71073
_diffrn_reflns_av_R_equivalents 0.1771
_diffrn_reflns_av_unetI/netI 0.1222
_diffrn_reflns_Laue_measured_fraction_full 0.948
_diffrn_reflns_Laue_measured_fraction_max 0.948
_diffrn_reflns_limit_h_max 13
_diffrn_reflns_limit_h_min -12
_diffrn_reflns_limit_k_max 13
_diffrn_reflns_limit_k_min -13
_diffrn_reflns_limit_l_max 24
_diffrn_reflns_limit_l_min -25
_diffrn_reflns_number 35819
_diffrn_reflns_point_group_measured_fraction_full 0.948
_diffrn_reflns_point_group_measured_fraction_max 0.948
_diffrn_reflns_theta_full 24.999
_diffrn_reflns_theta_max 24.999
_diffrn_reflns_theta_min 2.531
_exptl_absorpt_coefficient_mu 0.628
_exptl_absorpt_correction_type multi-scan
_exptl_absorpt_process_details
;
Bruker (2001). SADABS. Bruker AXS Inc., Madison, Wisconsin, USA.
;
_exptl_crystal_colour brown
_exptl_crystal_density_diffrn 1.535
_exptl_crystal_description prism
_exptl_crystal_F_000 1320
_exptl_crystal_size_max 0.180
_exptl_crystal_size_mid 0.140
_exptl_crystal_size_min 0.120
_exptl_transmission_factor_max 0.929
_exptl_transmission_factor_min 0.896
_refine_diff_density_max 0.562
_refine_diff_density_min -0.470
_refine_diff_density_rms 0.092
_refine_ls_extinction_method none
_refine_ls_goodness_of_fit_ref 1.040
_refine_ls_hydrogen_treatment constr
_refine_ls_matrix_type full
_refine_ls_number_parameters 407
_refine_ls_number_reflns 4608
_refine_ls_number_restraints 0
_refine_ls_restrained_S_all 1.040
_refine_ls_R_factor_all 0.1303
_refine_ls_R_factor_gt 0.0569
_refine_ls_shift/su_max 0.001
_refine_ls_shift/su_mean 0.000
_refine_ls_structure_factor_coef Fsqd
_refine_ls_weighting_details 'w=1/[\s^2^(Fo^2^)+(0.0785P)^2^+0.0171P] where P=(Fo^2^+2Fc^2^)/3'
_refine_ls_weighting_scheme calc
_refine_ls_wR_factor_gt 0.1310
_refine_ls_wR_factor_ref 0.1489
_reflns_Friedel_coverage 0.000
_reflns_number_gt 2936
_reflns_number_total 4608
_reflns_threshold_expression 'I > 2\s(I)'
_cod_data_source_file c8dt00414e2.cif
_cod_data_source_block complex3_293K
_cod_depositor_comments
;
The following automatic conversions were performed:

'_exptl_absorpt_correction_type' value 'multi-Scan' changed to
'multi-scan' according to
/home/data/users/saulius/crontab/automatic-downloads/rss-feeds/RSC/lib/dictionaries/cif_core.dic
dictionary named 'cif_core.dic' version 2.4.2 from 2011-04-26.

Automatic conversion script
Id: cif_fix_values 4973 2017-02-22 13:04:09Z antanas 

 Adding full bibliography for 7045930--7045933.cif.
;
_cod_database_code 7045932
_shelx_shelxl_version_number 2014/7
_shelx_space_group_comment
;
The symmetry employed for this shelxl refinement is uniquely defined
by the following loop, which should always be used as a source of
symmetry information in preference to the above space-group names.
They are only intended as comments.
;
_shelx_estimated_absorpt_t_min 0.895
_shelx_estimated_absorpt_t_max 0.928

loop_
_space_group_symop_operation_xyz
'x, y, z'
'-x+1/2, y+1/2, -z+1/2'
'-x, -y, -z'
'x-1/2, -y-1/2, z-1/2'

loop_
_atom_site_label
_atom_site_type_symbol
_atom_site_fract_x
_atom_site_fract_y
_atom_site_fract_z
_atom_site_U_iso_or_equiv
_atom_site_adp_type
_atom_site_occupancy
_atom_site_site_symmetry_order
_atom_site_calc_flag
_atom_site_refinement_flags_posn
_atom_site_refinement_flags_adp
_atom_site_refinement_flags_occupancy
_atom_site_disorder_assembly
_atom_site_disorder_group
Fe1 Fe 0.70693(5) 0.21801(4) 0.40617(3) 0.0263(2) Uani 1 1 d . . . . .
N1 N 0.6841(3) 0.3282(3) 0.48569(17) 0.0347(9) Uani 1 1 d . . . . .
N3 N 0.5952(3) 0.3257(3) 0.33326(18) 0.0343(9) Uani 1 1 d . . . . .
N2 N 0.5226(3) 0.1620(3) 0.41487(18) 0.0371(9) Uani 1 1 d . . . . .
N4 N 0.7014(3) 0.1125(3) 0.32012(17) 0.0368(9) Uani 1 1 d . . . . .
N5 N 0.8012(3) 0.1216(3) 0.49078(17) 0.0335(9) Uani 1 1 d . . . . .
N6 N 0.8801(3) 0.2656(3) 0.38008(18) 0.0359(9) Uani 1 1 d . . . . .
C1 C 0.6836(4) 0.4491(3) 0.4717(2) 0.0438(12) Uani 1 1 d . . . . .
H1A H 0.7659 0.4708 0.4677 0.053 Uiso 1 1 calc R U . . .
H1B H 0.6649 0.4889 0.5083 0.053 Uiso 1 1 calc R U . . .
C2 C 0.5932(4) 0.4854(3) 0.4116(2) 0.0447(12) Uani 1 1 d . . . . .
H2A H 0.5117 0.4595 0.4147 0.054 Uiso 1 1 calc R U . . .
H2B H 0.5908 0.5660 0.4110 0.054 Uiso 1 1 calc R U . . .
C3 C 0.6184(4) 0.4463(3) 0.3483(2) 0.0400(12) Uani 1 1 d . . . . .
H3A H 0.5677 0.4895 0.3140 0.048 Uiso 1 1 calc R U . . .
H3B H 0.7040 0.4622 0.3478 0.048 Uiso 1 1 calc R U . . .
C4 C 0.4621(4) 0.2987(4) 0.3242(3) 0.0510(14) Uani 1 1 d . . . . .
H4A H 0.4165 0.3680 0.3207 0.061 Uiso 1 1 calc R U . . .
H4B H 0.4371 0.2602 0.2833 0.061 Uiso 1 1 calc R U . . .
C6 C 0.4241(4) 0.2305(4) 0.3743(3) 0.0632(16) Uani 1 1 d . . . . .
H6A H 0.3583 0.1813 0.3535 0.076 Uiso 1 1 calc R U . . .
H6B H 0.3902 0.2796 0.4025 0.076 Uiso 1 1 calc R U . . .
C5 C 0.5672(4) 0.2971(4) 0.5055(3) 0.0515(13) Uani 1 1 d . . . . .
H5A H 0.5037 0.3508 0.4877 0.062 Uiso 1 1 calc R U . . .
H5B H 0.5801 0.3006 0.5521 0.062 Uiso 1 1 calc R U . . .
C7 C 0.5226(4) 0.1829(4) 0.4835(3) 0.0476(12) Uani 1 1 d . . . . .
H7A H 0.5750 0.1283 0.5097 0.057 Uiso 1 1 calc R U . . .
H7B H 0.4394 0.1732 0.4904 0.057 Uiso 1 1 calc R U . . .
C8 C 0.6369(5) 0.3002(3) 0.2735(2) 0.0487(13) Uani 1 1 d . . . . .
H8A H 0.7189 0.3307 0.2762 0.058 Uiso 1 1 calc R U . . .
H8B H 0.5817 0.3351 0.2372 0.058 Uiso 1 1 calc R U . . .
C9 C 0.6397(5) 0.1751(4) 0.2621(2) 0.0564(14) Uani 1 1 d . . . . .
H9A H 0.5556 0.1482 0.2484 0.068 Uiso 1 1 calc R U . . .
H9B H 0.6824 0.1607 0.2274 0.068 Uiso 1 1 calc R U . . .
C10 C 0.8326(5) 0.0961(4) 0.3198(3) 0.0554(14) Uani 1 1 d . . . . .
H10A H 0.8399 0.0669 0.2781 0.066 Uiso 1 1 calc R U . . .
H10B H 0.8668 0.0414 0.3523 0.066 Uiso 1 1 calc R U . . .
C11 C 0.7919(4) 0.3026(3) 0.5377(2) 0.0468(13) Uani 1 1 d . . . . .
H11A H 0.7797 0.3345 0.5779 0.056 Uiso 1 1 calc R U . . .
H11B H 0.8653 0.3359 0.5277 0.056 Uiso 1 1 calc R U . . .
C12 C 0.6438(5) 0.0022(3) 0.3215(2) 0.0510(14) Uani 1 1 d . . . . .
H12A H 0.6965 -0.0427 0.3542 0.061 Uiso 1 1 calc R U . . .
H12B H 0.6403 -0.0337 0.2802 0.061 Uiso 1 1 calc R U . . .
C13 C 0.5159(5) 0.0034(4) 0.3351(3) 0.0657(16) Uani 1 1 d . . . . .
H13A H 0.4821 -0.0710 0.3281 0.079 Uiso 1 1 calc R U . . .
H13B H 0.4648 0.0517 0.3037 0.079 Uiso 1 1 calc R U . . .
C14 C 0.5042(5) 0.0411(4) 0.4020(3) 0.0518(14) Uani 1 1 d . . . . .
H14A H 0.4228 0.0208 0.4082 0.062 Uiso 1 1 calc R U . . .
H14B H 0.5642 0.0007 0.4337 0.062 Uiso 1 1 calc R U . . .
C15 C 0.8102(4) 0.1785(3) 0.5457(2) 0.0378(11) Uani 1 1 d . . . . .
C16 C 0.8363(4) 0.1293(4) 0.6052(2) 0.0524(14) Uani 1 1 d . . . . .
H16A H 0.8395 0.1714 0.6424 0.063 Uiso 1 1 calc R U . . .
C17 C 0.8576(4) 0.0168(4) 0.6092(3) 0.0554(14) Uani 1 1 d . . . . .
H17A H 0.8739 -0.0188 0.6490 0.066 Uiso 1 1 calc R U . . .
C18 C 0.8545(4) -0.0419(4) 0.5539(3) 0.0501(14) Uani 1 1 d . . . . .
H18A H 0.8717 -0.1177 0.5555 0.060 Uiso 1 1 calc R U . . .
C19 C 0.8258(4) 0.0123(3) 0.4961(2) 0.0434(12) Uani 1 1 d . . . . .
H19A H 0.8232 -0.0284 0.4586 0.052 Uiso 1 1 calc R U . . .
C20 C 0.9474(5) 0.3568(4) 0.3963(3) 0.0539(14) Uani 1 1 d . . . . .
H20A H 0.9308 0.4014 0.4293 0.065 Uiso 1 1 calc R U . . .
C21 C 1.0418(5) 0.3883(5) 0.3658(3) 0.0636(16) Uani 1 1 d . . . . .
H21A H 1.0874 0.4526 0.3781 0.076 Uiso 1 1 calc R U . . .
C22 C 1.0658(5) 0.3229(5) 0.3177(3) 0.0643(16) Uani 1 1 d . . . . .
H22A H 1.1285 0.3417 0.2967 0.077 Uiso 1 1 calc R U . . .
C23 C 0.9968(5) 0.2289(4) 0.3004(3) 0.0576(14) Uani 1 1 d . . . . .
H23A H 1.0110 0.1838 0.2671 0.069 Uiso 1 1 calc R U . . .
C24 C 0.9072(4) 0.2029(4) 0.3329(2) 0.0434(12) Uani 1 1 d . . . . .
B1 B 0.2835(6) 0.5975(5) 0.3032(3) 0.0517(15) Uani 1 1 d . . . . .
F1 F 0.2986(4) 0.5480(4) 0.24858(19) 0.1129(14) Uani 1 1 d . . . . .
F2 F 0.3696(5) 0.6757(4) 0.3234(2) 0.1350(18) Uani 1 1 d . . . . .
F3 F 0.1675(3) 0.6367(3) 0.29918(18) 0.1058(14) Uani 1 1 d . . . . .
F4 F 0.2993(3) 0.5208(3) 0.35314(19) 0.0925(12) Uani 1 1 d . . . . .
B2 B 1.1772(8) 0.2754(6) 0.5814(5) 0.072(2) Uani 1 1 d . . . . .
F8A F 1.0865(18) 0.2727(19) 0.5246(7) 0.175(11) Uani 0.377(14) 1 d . . P A 1
F7A F 1.168(3) 0.3747(16) 0.6059(12) 0.144(15) Uani 0.377(14) 1 d . . P A 1
F6A F 1.2802(17) 0.2394(18) 0.5662(14) 0.121(10) Uani 0.377(14) 1 d . . P A 1
F5A F 1.136(3) 0.1885(19) 0.6116(11) 0.124(10) Uani 0.377(14) 1 d . . P A 1
F8B F 1.2684(8) 0.2878(10) 0.6370(4) 0.133(4) Uani 0.623(14) 1 d . . P A -1
F7B F 1.1121(13) 0.3676(9) 0.5759(9) 0.153(7) Uani 0.623(14) 1 d . . P A -1
F6B F 1.2369(15) 0.2731(12) 0.5324(7) 0.127(6) Uani 0.623(14) 1 d . . P A -1
F5B F 1.1073(13) 0.1917(11) 0.5881(10) 0.160(8) Uani 0.623(14) 1 d . . P A -1

loop_
_atom_site_aniso_label
_atom_site_aniso_U_11
_atom_site_aniso_U_22
_atom_site_aniso_U_33
_atom_site_aniso_U_23
_atom_site_aniso_U_13
_atom_site_aniso_U_12
Fe1 0.0269(3) 0.0287(3) 0.0233(3) 0.0005(3) 0.0055(2) 0.0012(2)
N1 0.034(2) 0.0374(18) 0.035(2) -0.0013(16) 0.0118(17) 0.0030(15)
N3 0.034(2) 0.0317(17) 0.035(2) 0.0032(15) 0.0041(17) -0.0010(15)
N2 0.030(2) 0.042(2) 0.039(2) 0.0115(17) 0.0071(18) -0.0019(16)
N4 0.043(2) 0.0363(19) 0.030(2) -0.0015(15) 0.0051(18) 0.0031(16)
N5 0.031(2) 0.0365(19) 0.032(2) -0.0012(16) 0.0037(17) 0.0028(15)
N6 0.035(2) 0.0366(19) 0.039(2) -0.0017(17) 0.0143(18) -0.0020(16)
C1 0.054(3) 0.036(2) 0.044(3) -0.003(2) 0.016(2) 0.007(2)
C2 0.052(3) 0.033(2) 0.050(3) 0.003(2) 0.013(3) 0.007(2)
C3 0.043(3) 0.030(2) 0.046(3) 0.011(2) 0.007(2) 0.0010(19)
C4 0.036(3) 0.052(3) 0.057(4) 0.017(2) -0.007(2) 0.000(2)
C6 0.028(3) 0.086(4) 0.073(4) 0.042(3) 0.004(3) 0.006(2)
C5 0.052(3) 0.058(3) 0.052(4) 0.003(2) 0.028(3) 0.010(2)
C7 0.035(3) 0.058(3) 0.051(4) 0.012(2) 0.014(2) 0.002(2)
C8 0.065(3) 0.047(3) 0.031(3) 0.008(2) 0.005(3) 0.010(2)
C9 0.088(4) 0.055(3) 0.023(3) -0.003(2) 0.004(3) 0.009(3)
C10 0.060(3) 0.054(3) 0.062(4) -0.013(3) 0.035(3) 0.005(2)
C11 0.054(3) 0.050(3) 0.032(3) -0.011(2) -0.002(2) 0.012(2)
C12 0.065(3) 0.037(3) 0.045(3) -0.008(2) -0.002(3) -0.009(2)
C13 0.062(4) 0.063(3) 0.066(4) -0.011(3) 0.002(3) -0.025(3)
C14 0.047(3) 0.049(3) 0.059(4) 0.006(2) 0.012(3) -0.019(2)
C15 0.030(2) 0.051(3) 0.030(3) -0.001(2) 0.000(2) 0.010(2)
C16 0.051(3) 0.070(3) 0.032(3) 0.003(2) 0.001(2) 0.016(3)
C17 0.045(3) 0.080(4) 0.040(4) 0.023(3) 0.008(3) 0.015(3)
C18 0.048(3) 0.041(3) 0.058(4) 0.016(3) 0.003(3) 0.007(2)
C19 0.043(3) 0.043(3) 0.043(3) -0.003(2) 0.006(2) 0.006(2)
C20 0.049(3) 0.059(3) 0.056(4) -0.006(3) 0.015(3) -0.010(2)
C21 0.046(3) 0.071(4) 0.076(5) 0.007(3) 0.017(3) -0.016(3)
C22 0.042(3) 0.087(4) 0.072(5) 0.024(3) 0.029(3) 0.010(3)
C23 0.050(3) 0.066(3) 0.064(4) 0.008(3) 0.029(3) 0.008(3)
C24 0.040(3) 0.049(3) 0.046(3) 0.003(2) 0.020(2) 0.006(2)
B1 0.048(4) 0.068(4) 0.038(4) 0.001(3) 0.008(3) 0.001(3)
F1 0.137(4) 0.150(4) 0.058(3) -0.033(2) 0.035(2) 0.013(3)
F2 0.150(4) 0.164(4) 0.105(4) -0.035(3) 0.059(3) -0.085(3)
F3 0.080(3) 0.149(3) 0.073(3) -0.020(2) -0.021(2) 0.057(2)
F4 0.089(3) 0.104(3) 0.087(3) 0.017(2) 0.024(2) 0.035(2)
B2 0.086(6) 0.057(4) 0.078(6) -0.015(4) 0.026(5) -0.014(4)
F8A 0.174(18) 0.25(2) 0.079(11) 0.031(11) -0.012(11) 0.099(14)
F7A 0.24(3) 0.069(11) 0.17(2) -0.065(13) 0.16(2) -0.089(18)
F6A 0.072(10) 0.110(11) 0.21(3) -0.025(14) 0.099(14) -0.016(8)
F5A 0.22(3) 0.072(12) 0.109(12) 0.045(9) 0.094(13) 0.032(13)
F8B 0.126(7) 0.162(10) 0.108(8) 0.013(6) 0.020(6) -0.027(7)
F7B 0.127(9) 0.056(7) 0.28(2) -0.021(8) 0.063(10) 0.015(6)
F6B 0.154(14) 0.134(11) 0.111(10) -0.047(7) 0.066(9) -0.032(9)
F5B 0.096(7) 0.074(8) 0.34(2) -0.063(11) 0.116(11) -0.046(6)

loop_
_atom_type_symbol
_atom_type_description
_atom_type_scat_dispersion_real
_atom_type_scat_dispersion_imag
_atom_type_scat_source
C C 0.0033 0.0016 'International Tables Vol C Tables 4.2.6.8 and 6.1.1.4'
H H 0.0000 0.0000 'International Tables Vol C Tables 4.2.6.8 and 6.1.1.4'
B B 0.0013 0.0007 'International Tables Vol C Tables 4.2.6.8 and 6.1.1.4'
F F 0.0171 0.0103 'International Tables Vol C Tables 4.2.6.8 and 6.1.1.4'
Fe Fe 0.3463 0.8444 'International Tables Vol C Tables 4.2.6.8 and 6.1.1.4'
N N 0.0061 0.0033 'International Tables Vol C Tables 4.2.6.8 and 6.1.1.4'

loop_
_geom_angle_atom_site_label_1
_geom_angle_atom_site_label_2
_geom_angle_atom_site_label_3
_geom_angle
N6 Fe1 N3 93.56(13)
N6 Fe1 N2 170.13(14)
N3 Fe1 N2 80.99(13)
N6 Fe1 N1 106.61(13)
N3 Fe1 N1 92.60(13)
N2 Fe1 N1 81.99(13)
N6 Fe1 N5 93.08(13)
N3 Fe1 N5 170.32(13)
N2 Fe1 N5 93.39(13)
N1 Fe1 N5 78.74(13)
N6 Fe1 N4 79.28(13)
N3 Fe1 N4 81.04(13)
N2 Fe1 N4 91.69(14)
N1 Fe1 N4 171.70(13)
N5 Fe1 N4 107.14(12)
C11 N1 C1 108.8(3)
C11 N1 C5 110.6(4)
C1 N1 C5 109.6(3)
C11 N1 Fe1 104.0(2)
C1 N1 Fe1 115.7(3)
C5 N1 Fe1 108.2(3)
C8 N3 C4 109.1(4)
C8 N3 C3 108.3(3)
C4 N3 C3 111.2(3)
C8 N3 Fe1 104.6(2)
C4 N3 Fe1 111.1(2)
C3 N3 Fe1 112.2(2)
C7 N2 C14 108.6(3)
C7 N2 C6 108.8(4)
C14 N2 C6 112.4(4)
C7 N2 Fe1 103.0(3)
C14 N2 Fe1 112.2(3)
C6 N2 Fe1 111.3(3)
C10 N4 C12 108.2(3)
C10 N4 C9 110.4(4)
C12 N4 C9 110.4(3)
C10 N4 Fe1 103.1(3)
C12 N4 Fe1 115.9(3)
C9 N4 Fe1 108.7(3)
C15 N5 C19 116.9(4)
C15 N5 Fe1 112.0(3)
C19 N5 Fe1 129.5(3)
C20 N6 C24 117.2(4)
C20 N6 Fe1 128.7(3)
C24 N6 Fe1 112.9(3)
N1 C1 C2 115.2(4)
N1 C1 H1A 108.5
C2 C1 H1A 108.5
N1 C1 H1B 108.5
C2 C1 H1B 108.5
H1A C1 H1B 107.5
C3 C2 C1 116.7(4)
C3 C2 H2A 108.1
C1 C2 H2A 108.1
C3 C2 H2B 108.1
C1 C2 H2B 108.1
H2A C2 H2B 107.3
N3 C3 C2 115.9(3)
N3 C3 H3A 108.3
C2 C3 H3A 108.3
N3 C3 H3B 108.3
C2 C3 H3B 108.3
H3A C3 H3B 107.4
C6 C4 N3 117.2(4)
C6 C4 H4A 108.0
N3 C4 H4A 108.0
C6 C4 H4B 108.0
N3 C4 H4B 108.0
H4A C4 H4B 107.2
C4 C6 N2 116.0(4)
C4 C6 H6A 108.3
N2 C6 H6A 108.3
C4 C6 H6B 108.3
N2 C6 H6B 108.3
H6A C6 H6B 107.4
N1 C5 C7 113.0(4)
N1 C5 H5A 109.0
C7 C5 H5A 109.0
N1 C5 H5B 109.0
C7 C5 H5B 109.0
H5A C5 H5B 107.8
N2 C7 C5 113.1(4)
N2 C7 H7A 108.9
C5 C7 H7A 108.9
N2 C7 H7B 108.9
C5 C7 H7B 108.9
H7A C7 H7B 107.8
N3 C8 C9 111.3(4)
N3 C8 H8A 109.4
C9 C8 H8A 109.4
N3 C8 H8B 109.4
C9 C8 H8B 109.4
H8A C8 H8B 108.0
N4 C9 C8 113.0(4)
N4 C9 H9A 109.0
C8 C9 H9A 109.0
N4 C9 H9B 109.0
C8 C9 H9B 109.0
H9A C9 H9B 107.8
N4 C10 C24 112.7(4)
N4 C10 H10A 109.0
C24 C10 H10A 109.0
N4 C10 H10B 109.0
C24 C10 H10B 109.0
H10A C10 H10B 107.8
N1 C11 C15 111.0(3)
N1 C11 H11A 109.4
C15 C11 H11A 109.4
N1 C11 H11B 109.4
C15 C11 H11B 109.4
H11A C11 H11B 108.0
N4 C12 C13 115.1(4)
N4 C12 H12A 108.5
C13 C12 H12A 108.5
N4 C12 H12B 108.5
C13 C12 H12B 108.5
H12A C12 H12B 107.5
C12 C13 C14 116.8(4)
C12 C13 H13A 108.1
C14 C13 H13A 108.1
C12 C13 H13B 108.1
C14 C13 H13B 108.1
H13A C13 H13B 107.3
N2 C14 C13 115.3(4)
N2 C14 H14A 108.4
C13 C14 H14A 108.4
N2 C14 H14B 108.4
C13 C14 H14B 108.4
H14A C14 H14B 107.5
N5 C15 C16 123.0(4)
N5 C15 C11 115.2(4)
C16 C15 C11 121.8(4)
C15 C16 C17 118.8(5)
C15 C16 H16A 120.6
C17 C16 H16A 120.6
C18 C17 C16 119.0(4)
C18 C17 H17A 120.5
C16 C17 H17A 120.5
C17 C18 C19 118.9(4)
C17 C18 H18A 120.6
C19 C18 H18A 120.6
N5 C19 C18 123.3(4)
N5 C19 H19A 118.4
C18 C19 H19A 118.4
N6 C20 C21 122.6(5)
N6 C20 H20A 118.7
C21 C20 H20A 118.7
C22 C21 C20 118.5(5)
C22 C21 H21A 120.8
C20 C21 H21A 120.8
C21 C22 C23 119.5(5)
C21 C22 H22A 120.2
C23 C22 H22A 120.2
C24 C23 C22 118.6(5)
C24 C23 H23A 120.7
C22 C23 H23A 120.7
N6 C24 C23 123.6(4)
N6 C24 C10 114.5(4)
C23 C24 C10 121.8(4)
F2 B1 F1 112.1(5)
F2 B1 F3 112.1(5)
F1 B1 F3 112.9(5)
F2 B1 F4 104.7(5)
F1 B1 F4 110.2(5)
F3 B1 F4 104.1(5)
F5B B2 F7A 124.4(13)
F5B B2 F7B 109.6(11)
F7A B2 F7B 35.2(14)
F5B B2 F6A 109.7(12)
F7A B2 F6A 122.4(16)
F7B B2 F6A 137.8(13)
F5B B2 F6B 118.1(12)
F7A B2 F6B 114.6(12)
F7B B2 F6B 107.4(12)
F6A B2 F6B 38.2(10)
F5B B2 F5A 23.2(16)
F7A B2 F5A 116.9(17)
F7B B2 F5A 117.5(16)
F6A B2 F5A 104.7(17)
F6B B2 F5A 128.2(15)
F5B B2 F8B 109.6(12)
F7A B2 F8B 70.7(13)
F7B B2 F8B 105.8(10)
F6A B2 F8B 74.4(13)
F6B B2 F8B 105.6(9)
F5A B2 F8B 86.4(14)
F5B B2 F8A 74.8(12)
F7A B2 F8A 105.2(16)
F7B B2 F8A 70.3(11)
F6A B2 F8A 106.5(16)
F6B B2 F8A 73.5(11)
F5A B2 F8A 98.0(15)
F8B B2 F8A 175.1(12)
B2 F8A F7B 52.4(9)
B2 F8A F5B 49.8(7)
F7B F8A F5B 83.7(10)
B2 F8A F6B 51.8(8)
F7B F8A F6B 84.0(12)
F5B F8A F6B 87.4(9)
F7B F7A B2 72.4(19)
F7B F7A F8B 129(2)
B2 F7A F8B 56.9(11)
F6B F6A B2 72.3(19)
F6B F6A F8B 117(3)
B2 F6A F8B 54.6(10)
F5B F5A B2 72(3)
B2 F8B F7A 52.4(8)
B2 F8B F6A 51.0(8)
F7A F8B F6A 92.3(11)
F7A F7B B2 72(2)
F7A F7B F8A 129(3)
B2 F7B F8A 57.3(7)
F6A F6B B2 70(2)
F6A F6B F8A 117(2)
B2 F6B F8A 54.7(9)
F5A F5B B2 84(3)
F5A F5B F8A 140(3)
B2 F5B F8A 55.4(10)

loop_
_geom_bond_atom_site_label_1
_geom_bond_atom_site_label_2
_geom_bond_distance
Fe1 N6 2.183(4)
Fe1 N3 2.188(3)
Fe1 N2 2.195(3)
Fe1 N1 2.200(3)
Fe1 N5 2.205(3)
Fe1 N4 2.213(4)
N1 C11 1.476(5)
N1 C1 1.484(5)
N1 C5 1.492(6)
N3 C8 1.471(6)
N3 C4 1.482(5)
N3 C3 1.495(5)
N2 C7 1.477(6)
N2 C14 1.486(5)
N2 C6 1.487(5)
N4 C10 1.467(6)
N4 C12 1.475(5)
N4 C9 1.481(5)
N5 C15 1.336(5)
N5 C19 1.342(5)
N6 C20 1.330(5)
N6 C24 1.336(6)
C1 C2 1.508(6)
C1 H1A 0.9700
C1 H1B 0.9700
C2 C3 1.504(6)
C2 H2A 0.9700
C2 H2B 0.9700
C3 H3A 0.9700
C3 H3B 0.9700
C4 C6 1.473(7)
C4 H4A 0.9700
C4 H4B 0.9700
C6 H6A 0.9700
C6 H6B 0.9700
C5 C7 1.499(6)
C5 H5A 0.9700
C5 H5B 0.9700
C7 H7A 0.9700
C7 H7B 0.9700
C8 C9 1.526(6)
C8 H8A 0.9700
C8 H8B 0.9700
C9 H9A 0.9700
C9 H9B 0.9700
C10 C24 1.520(6)
C10 H10A 0.9700
C10 H10B 0.9700
C11 C15 1.511(6)
C11 H11A 0.9700
C11 H11B 0.9700
C12 C13 1.506(7)
C12 H12A 0.9700
C12 H12B 0.9700
C13 C14 1.520(7)
C13 H13A 0.9700
C13 H13B 0.9700
C14 H14A 0.9700
C14 H14B 0.9700
C15 C16 1.368(6)
C16 C17 1.373(6)
C16 H16A 0.9300
C17 C18 1.363(7)
C17 H17A 0.9300
C18 C19 1.365(6)
C18 H18A 0.9300
C19 H19A 0.9300
C20 C21 1.394(8)
C20 H20A 0.9300
C21 C22 1.357(8)
C21 H21A 0.9300
C22 C23 1.371(7)
C22 H22A 0.9300
C23 C24 1.360(7)
C23 H23A 0.9300
B1 F2 1.343(7)
B1 F1 1.343(7)
B1 F3 1.355(7)
B1 F4 1.388(7)
B2 F5B 1.296(13)
B2 F7A 1.314(19)
B2 F7B 1.314(15)
B2 F6A 1.32(2)
B2 F6B 1.345(16)
B2 F5A 1.353(19)
B2 F8B 1.388(11)
B2 F8A 1.396(17)
F8A F7B 1.56(2)
F8A F5B 1.64(2)
F8A F6B 1.64(2)
F7A F7B 0.79(3)
F7A F8B 1.56(3)
F6A F6B 0.87(2)
F6A F8B 1.64(3)
F5A F5B 0.54(4)

loop_
_geom_hbond_atom_site_label_D
_geom_hbond_atom_site_label_H
_geom_hbond_atom_site_label_A
_geom_hbond_distance_DH
_geom_hbond_distance_HA
_geom_hbond_distance_DA
_geom_hbond_angle_DHA
_geom_hbond_site_symmetry_A
C1 H1A F7A 0.97 2.63 3.324(18) 128.8 3_766
C2 H2A F4 0.97 2.55 3.258(6) 130.2 .
C3 H3B F7A 0.97 2.50 3.19(2) 128.8 3_766
C4 H4A F4 0.97 2.43 3.352(6) 158.3 .
C4 H4B F3 0.97 2.40 3.333(6) 161.8 2_545
C5 H5B F2 0.97 2.59 3.561(7) 174.6 3_666
C7 H7A N5 0.97 2.62 3.145(6) 114.1 .
C8 H8A N6 0.97 2.64 3.157(6) 113.4 .
C9 H9A F3 0.97 2.47 3.408(6) 162.9 2_545
C9 H9B F7A 0.97 2.58 3.44(2) 148.0 4_565
C9 H9B F8B 0.97 2.40 3.296(12) 154.2 4_565
C11 H11A F3 0.97 2.57 3.469(6) 154.2 3_666
C11 H11A F4 0.97 2.54 3.446(6) 154.7 3_666
C11 H11B F8A 0.97 2.58 3.35(2) 136.8 .
C12 H12A F5A 0.97 2.54 3.43(3) 151.6 3_756
C13 H13B F3 0.97 2.57 3.514(7) 165.1 2_545
C16 H16A F3 0.93 2.63 3.474(6) 151.3 3_666
C18 H18A F8A 0.93 2.63 3.37(2) 137.2 3_756
C19 H19A F5A 0.93 2.53 3.41(3) 158.0 3_756
C19 H19A F5B 0.93 2.40 3.211(18) 146.1 3_756
C23 H23A F2 0.93 2.55 3.337(7) 142.3 2_645
